data_7046421
loop_
_publ_author_name
'Xiao, Zhao-Xin'
'Miao, Hao'
'Shao, Dong'
'Wei, Hai-Yan'
'Zhang, Yi-Quan'
'Wang, Xin-Yi'

_publ_section_title
;
 A family of lanthanide compounds with reduced nitronyl nitroxide
 diradical: syntheses, structures and magnetic properties.
;
_journal_issue 24
_journal_name_full 'Dalton transactions (Cambridge, England : 2003)'
_journal_page_first 7925
_journal_page_last 7933
_journal_paper_doi 10.1039/c8dt01112e
_journal_volume 47
_journal_year 2018
_chemical_formula_sum 'C50 H42 Dy2 F36 N6 O16'
_chemical_formula_weight 1991.89
_space_group_crystal_system triclinic
_space_group_IT_number 2
_space_group_name_Hall '-P 1'
_space_group_name_H-M_alt 'P -1'
_symmetry_space_group_name_Hall '-P 1'
_symmetry_space_group_name_H-M 'P -1'
_atom_sites_solution_hydrogens mixed
_audit_creation_method SHELXL-2014/7
_audit_update_record
;
2018-03-22 deposited with the CCDC.
2018-05-21 downloaded from the CCDC.
;
_cell_angle_alpha 87.262(2)
_cell_angle_beta 70.526(2)
_cell_angle_gamma 88.933(2)
_cell_formula_units_Z 1
_cell_length_a 12.1195(14)
_cell_length_b 12.2577(15)
_cell_length_c 12.9172(15)
_cell_measurement_reflns_used 6366
_cell_measurement_temperature 296(2)
_cell_measurement_theta_max 26.74
_cell_measurement_theta_min 2.41
_cell_volume 1807.1(4)
_computing_cell_refinement 'Bruker SAINT'
_computing_data_collection 'Bruker APEX2'
_computing_data_reduction 'Bruker SAINT'
_computing_molecular_graphics 'Bruker SHELXTL'
_computing_publication_material 'Bruker SHELXTL'
_computing_structure_refinement 'SHELXL-2014 (Sheldrick 2014)'
_computing_structure_solution 'SHELXS-97 (Sheldrick 2008)'
_diffrn_ambient_temperature 296(2)
_diffrn_measured_fraction_theta_full 0.993
_diffrn_measured_fraction_theta_max 0.990
_diffrn_measurement_device_type 'Bruker APEX-II CCD'
_diffrn_measurement_method '\f and \w scans'
_diffrn_radiation_type MoK\a
_diffrn_radiation_wavelength 0.71073
_diffrn_reflns_av_R_equivalents 0.0305
_diffrn_reflns_av_unetI/netI 0.0475
_diffrn_reflns_Laue_measured_fraction_full 0.993
_diffrn_reflns_Laue_measured_fraction_max 0.990
_diffrn_reflns_limit_h_max 15
_diffrn_reflns_limit_h_min -15
_diffrn_reflns_limit_k_max 15
_diffrn_reflns_limit_k_min -10
_diffrn_reflns_limit_l_max 16
_diffrn_reflns_limit_l_min -16
_diffrn_reflns_number 16449
_diffrn_reflns_point_group_measured_fraction_full 0.993
_diffrn_reflns_point_group_measured_fraction_max 0.990
_diffrn_reflns_theta_full 25.242
_diffrn_reflns_theta_max 27.521
_diffrn_reflns_theta_min 1.674
_exptl_absorpt_coefficient_mu 2.208
_exptl_absorpt_correction_T_max 0.7456
_exptl_absorpt_correction_T_min 0.5712
_exptl_absorpt_correction_type multi-scan
_exptl_absorpt_process_details 'SADABS: Bruker, 2000'
_exptl_crystal_colour colorless
_exptl_crystal_density_diffrn 1.830
_exptl_crystal_description rod
_exptl_crystal_F_000 968
_exptl_crystal_size_max 0.280
_exptl_crystal_size_mid 0.230
_exptl_crystal_size_min 0.230
_refine_diff_density_max 0.948
_refine_diff_density_min -0.352
_refine_diff_density_rms 0.085
_refine_ls_extinction_method none
_refine_ls_goodness_of_fit_ref 1.013
_refine_ls_hydrogen_treatment mixed
_refine_ls_matrix_type full
_refine_ls_number_parameters 676
_refine_ls_number_reflns 8241
_refine_ls_number_restraints 10
_refine_ls_restrained_S_all 1.015
_refine_ls_R_factor_all 0.0380
_refine_ls_R_factor_gt 0.0309
_refine_ls_shift/su_max 0.001
_refine_ls_shift/su_mean 0.000
_refine_ls_structure_factor_coef Fsqd
_refine_ls_weighting_details 'w=1/[\s^2^(Fo^2^)+(0.0337P)^2^+0.4315P] where P=(Fo^2^+2Fc^2^)/3'
_refine_ls_weighting_scheme calc
_refine_ls_wR_factor_gt 0.0699
_refine_ls_wR_factor_ref 0.0745
_reflns_Friedel_coverage 0.000
_reflns_number_gt 7246
_reflns_number_total 8241
_reflns_threshold_expression 'I > 2\s(I)'
_cod_data_source_file c8dt01112e2.cif
_cod_data_source_block BHIMPz-Dy
_cod_depositor_comments
;
The following automatic conversions were performed:

'_exptl_absorpt_correction_type' value 'multi-Scan' changed to
'multi-scan' according to
/home/data/users/saulius/crontab/automatic-downloads/rss-feeds/RSC/lib/dictionaries/cif_core.dic
dictionary named 'cif_core.dic' version 2.4.2 from 2011-04-26.

Automatic conversion script
Id: cif_fix_values 4973 2017-02-22 13:04:09Z antanas 

 Adding full bibliography for 7046416--7046422.cif.
;
_cod_database_code 7046421
_shelx_shelxl_version_number 2014/7
_shelx_space_group_comment
;
The symmetry employed for this shelxl refinement is uniquely defined
by the following loop, which should always be used as a source of
symmetry information in preference to the above space-group names.
They are only intended as comments.
;
_shelx_estimated_absorpt_t_min 0.577
_shelx_estimated_absorpt_t_max 0.631

loop_
_space_group_symop_operation_xyz
'x, y, z'
'-x, -y, -z'

loop_
_atom_site_label
_atom_site_type_symbol
_atom_site_fract_x
_atom_site_fract_y
_atom_site_fract_z
_atom_site_U_iso_or_equiv
_atom_site_adp_type
_atom_site_occupancy
_atom_site_site_symmetry_order
_atom_site_calc_flag
_atom_site_refinement_flags_posn
_atom_site_refinement_flags_adp
_atom_site_refinement_flags_occupancy
_atom_site_disorder_assembly
_atom_site_disorder_group
Dy1 Dy 0.49165(2) 0.16463(2) 0.32241(2) 0.03196(6) Uani 1 1 d . . . . .
O1 O 0.40576(18) 0.18584(17) 0.50935(17) 0.0351(5) Uani 1 1 d . . . . .
O7 O 0.3294(2) 0.0725(2) 0.31188(19) 0.0450(6) Uani 1 1 d . . . . .
O4 O 0.6505(2) 0.1675(2) 0.39593(19) 0.0466(6) Uani 1 1 d . . . . .
O2 O 0.3565(2) 0.31030(19) 0.32574(19) 0.0457(6) Uani 1 1 d . . . . .
O6 O 0.4889(2) 0.1889(2) 0.13970(18) 0.0459(6) Uani 1 1 d . . . . .
O8 O 0.4883(2) -0.02359(19) 0.3894(2) 0.0436(5) Uani 1 1 d D . . . .
N1 N 0.3130(2) 0.2481(2) 0.5646(2) 0.0320(5) Uani 1 1 d . . . . .
O3 O 0.5964(2) 0.3236(2) 0.2556(2) 0.0503(6) Uani 1 1 d . . . . .
O5 O 0.6602(2) 0.0923(2) 0.19551(19) 0.0479(6) Uani 1 1 d . . . . .
N3 N 0.4014(2) 0.5114(2) 0.4684(2) 0.0362(6) Uani 1 1 d . . . . .
N2 N 0.2072(3) 0.3888(3) 0.6331(3) 0.0466(7) Uani 1 1 d . . . . .
F12A F 0.1063(16) 0.003(2) 0.3826(13) 0.095(4) Uani 0.610(14) 1 d . . P A 1
F2A F 0.8391(8) -0.0084(9) 0.0268(7) 0.074(2) Uani 0.610(14) 1 d . . P A 1
C23 C 0.4151(3) 0.4274(2) 0.5322(2) 0.0336(6) Uani 1 1 d . . . . .
C22 C 0.3134(3) 0.3526(3) 0.5735(2) 0.0340(6) Uani 1 1 d . . . . .
F11A F 0.0968(12) 0.0283(18) 0.2208(14) 0.101(5) Uani 0.610(14) 1 d . . P A 1
F16A F 0.1842(14) 0.4707(14) 0.3600(10) 0.131(7) Uani 0.610(14) 1 d . . P A 1
C24 C 0.4871(3) 0.5859(2) 0.4338(3) 0.0356(7) Uani 1 1 d . . . . .
F10A F 0.1914(13) -0.1075(16) 0.2660(13) 0.102(4) Uani 0.610(14) 1 d . . P A 1
C25 C 0.4733(3) 0.6779(3) 0.3583(3) 0.0507(9) Uani 1 1 d . . . . .
H25A H 0.4094 0.6624 0.3330 0.076 Uiso 1 1 calc R U . . .
H25B H 0.5441 0.6857 0.2965 0.076 Uiso 1 1 calc R U . . .
H25C H 0.4575 0.7444 0.3970 0.076 Uiso 1 1 calc R U . . .
C20 C 0.1996(3) 0.1988(3) 0.6377(3) 0.0442(8) Uani 1 1 d . . . . .
C4 C 0.7572(3) 0.1850(3) 0.3446(3) 0.0484(8) Uani 1 1 d . . . . .
C2 C 0.7635(3) 0.1219(3) 0.1682(3) 0.0494(9) Uani 1 1 d . . . . .
F7A F 0.5080(17) 0.2943(10) -0.0517(13) 0.113(6) Uani 0.610(14) 1 d . . P A 1
F3A F 0.9478(14) 0.1261(18) 0.0222(13) 0.137(6) Uani 0.610(14) 1 d . . P A 1
C9 C 0.2799(3) 0.0657(3) 0.2415(3) 0.0482(8) Uani 1 1 d . . . . .
C17 C 0.2218(4) 0.1642(4) 0.7459(4) 0.0705(13) Uani 1 1 d . . . . .
H17A H 0.2877 0.1155 0.7303 0.106 Uiso 1 1 calc R U . . .
H17B H 0.1537 0.1279 0.7953 0.106 Uiso 1 1 calc R U . . .
H17C H 0.2376 0.2278 0.7791 0.106 Uiso 1 1 calc R U . . .
F18A F 0.2744(11) 0.5461(9) 0.2096(13) 0.119(4) Uani 0.610(14) 1 d . . P A 1
C7 C 0.4215(3) 0.1634(3) 0.0907(3) 0.0468(8) Uani 1 1 d . . . . .
C3 C 0.8180(3) 0.1678(3) 0.2345(3) 0.0575(10) Uani 1 1 d . . . . .
H3 H 0.8965 0.1873 0.2049 0.069 Uiso 1 1 calc R U . . .
C8 C 0.3161(4) 0.1084(4) 0.1343(3) 0.0587(10) Uani 1 1 d . . . . .
H8 H 0.2691 0.1002 0.0911 0.070 Uiso 1 1 calc R U . . .
F1A F 0.7910(15) 0.1634(17) -0.0114(11) 0.147(8) Uani 0.610(14) 1 d . . P A 1
C12 C 0.5788(4) 0.4025(3) 0.1984(3) 0.0524(9) Uani 1 1 d . . . . .
C21 C 0.1196(3) 0.3007(3) 0.6526(3) 0.0524(9) Uani 1 1 d . . . . .
F6A F 0.7965(12) 0.3308(13) 0.4355(12) 0.102(4) Uani 0.610(14) 1 d . . P A 1
F5A F 0.7983(14) 0.1759(10) 0.5078(12) 0.121(5) Uani 0.610(14) 1 d . . P A 1
C14 C 0.3684(4) 0.3941(3) 0.2639(3) 0.0503(9) Uani 1 1 d . . . . .
C13 C 0.4725(4) 0.4420(3) 0.1965(3) 0.0579(10) Uani 1 1 d . . . . .
H13 H 0.4701 0.5013 0.1496 0.069 Uiso 1 1 calc R U . . .
C15 C 0.2532(5) 0.4486(5) 0.2635(5) 0.0754(14) Uani 1 1 d . . . . .
F4A F 0.9406(14) 0.2315(14) 0.3608(17) 0.124(6) Uani 0.610(14) 1 d . . P A 1
C6 C 0.4631(5) 0.1958(5) -0.0324(4) 0.0705(12) Uani 1 1 d . . . . .
F8A F 0.5457(17) 0.129(2) -0.0855(12) 0.155(9) Uani 0.610(14) 1 d . . P A 1
C1 C 0.8353(4) 0.1037(5) 0.0486(4) 0.0755(14) Uani 1 1 d . . . . .
C10 C 0.1682(4) -0.0027(5) 0.2798(4) 0.0755(15) Uani 1 1 d . U . . .
F14A F 0.7503(10) 0.3971(10) 0.0526(9) 0.108(3) Uani 0.610(14) 1 d . . P A 1
F9A F 0.3807(11) 0.2013(14) -0.0742(9) 0.124(6) Uani 0.610(14) 1 d . . P A 1
C16 C 0.1693(4) 0.1019(4) 0.5880(5) 0.0860(17) Uani 1 1 d . . . . .
H16A H 0.1579 0.1239 0.5199 0.129 Uiso 1 1 calc R U . . .
H16B H 0.0985 0.0698 0.6375 0.129 Uiso 1 1 calc R U . . .
H16C H 0.2317 0.0494 0.5745 0.129 Uiso 1 1 calc R U . . .
F17A F 0.2017(13) 0.3941(12) 0.2136(16) 0.148(5) Uani 0.610(14) 1 d . . P A 1
C11 C 0.6907(5) 0.4602(4) 0.1260(5) 0.0768(14) Uani 1 1 d . . . . .
C5 C 0.8254(4) 0.2321(5) 0.4125(5) 0.0720(13) Uani 1 1 d . . . . .
C19 C 0.0263(4) 0.3101(4) 0.7626(4) 0.0821(15) Uani 1 1 d . . . . .
H19A H 0.0614 0.3064 0.8192 0.123 Uiso 1 1 calc R U . . .
H19B H -0.0284 0.2513 0.7746 0.123 Uiso 1 1 calc R U . . .
H19C H -0.0140 0.3785 0.7645 0.123 Uiso 1 1 calc R U . . .
C18 C 0.0636(5) 0.3119(5) 0.5610(5) 0.0944(18) Uani 1 1 d . . . . .
H18A H 0.0355 0.3852 0.5571 0.142 Uiso 1 1 calc R U . . .
H18B H -0.0005 0.2618 0.5773 0.142 Uiso 1 1 calc R U . . .
H18C H 0.1211 0.2955 0.4918 0.142 Uiso 1 1 calc R U . . .
F13A F 0.7570(17) 0.483(2) 0.1825(8) 0.166(8) Uani 0.610(14) 1 d . . P A 1
F15A F 0.6750(10) 0.5454(12) 0.071(2) 0.169(9) Uani 0.610(14) 1 d . . P A 1
H8WB H 0.425(2) -0.053(4) 0.400(4) 0.080(16) Uiso 1 1 d D . . . .
H8WA H 0.533(3) -0.052(4) 0.418(4) 0.090(17) Uiso 1 1 d D . . . .
H22 H 0.188(3) 0.454(3) 0.639(3) 0.045(10) Uiso 1 1 d . . . . .
F4B F 0.844(2) 0.342(2) 0.387(3) 0.137(9) Uani 0.390(14) 1 d . . P A 2
F6B F 0.7746(16) 0.230(2) 0.5181(17) 0.131(9) Uani 0.390(14) 1 d . . P A 2
F5B F 0.925(2) 0.1856(19) 0.397(2) 0.099(7) Uani 0.390(14) 1 d . . P A 2
F13B F 0.6977(15) 0.5572(14) 0.1604(19) 0.111(5) Uani 0.390(14) 1 d . . P A 2
F14B F 0.7822(13) 0.414(3) 0.123(5) 0.26(2) Uani 0.390(14) 1 d . . P A 2
F15B F 0.690(3) 0.480(4) 0.0310(12) 0.195(16) Uani 0.390(14) 1 d . . P A 2
F8B F 0.553(3) 0.251(3) -0.0650(18) 0.152(13) Uani 0.390(14) 1 d . . P A 2
F7B F 0.386(2) 0.245(3) -0.060(2) 0.195(16) Uani 0.390(14) 1 d . . P A 2
F9B F 0.482(3) 0.115(2) -0.0918(19) 0.147(11) Uani 0.390(14) 1 d . . P A 2
F16B F 0.1720(14) 0.3695(15) 0.2743(15) 0.100(4) Uani 0.390(14) 1 d . . P A 2
F18B F 0.208(2) 0.499(2) 0.3527(18) 0.134(10) Uani 0.390(14) 1 d . . P A 2
F17B F 0.2503(18) 0.503(3) 0.1806(19) 0.162(12) Uani 0.390(14) 1 d . . P A 2
F10B F 0.110(2) -0.011(3) 0.2172(19) 0.112(10) Uani 0.390(14) 1 d . . P A 2
F12B F 0.205(3) -0.109(3) 0.296(3) 0.150(9) Uani 0.390(14) 1 d . U P A 2
F11B F 0.102(2) 0.034(4) 0.376(2) 0.126(13) Uani 0.390(14) 1 d . . P A 2
F2B F 0.851(3) 0.022(2) 0.0307(18) 0.191(13) Uani 0.390(14) 1 d . . P A 2
F3B F 0.933(2) 0.158(2) 0.0148(14) 0.115(8) Uani 0.390(14) 1 d . . P A 2
F1B F 0.7830(15) 0.138(3) -0.0262(17) 0.106(7) Uani 0.390(14) 1 d . . P A 2

loop_
_atom_site_aniso_label
_atom_site_aniso_U_11
_atom_site_aniso_U_22
_atom_site_aniso_U_33
_atom_site_aniso_U_23
_atom_site_aniso_U_13
_atom_site_aniso_U_12
Dy1 0.03167(8) 0.03073(9) 0.03376(8) 0.00402(6) -0.01184(6) -0.00344(6)
O1 0.0354(11) 0.0300(11) 0.0383(11) 0.0010(9) -0.0104(9) -0.0004(9)
O7 0.0437(12) 0.0498(14) 0.0467(13) 0.0082(11) -0.0228(11) -0.0132(11)
O4 0.0369(12) 0.0557(16) 0.0483(13) 0.0026(11) -0.0162(11) -0.0005(11)
O2 0.0525(14) 0.0406(13) 0.0451(12) 0.0065(10) -0.0191(11) 0.0051(11)
O6 0.0465(13) 0.0507(15) 0.0396(12) 0.0046(11) -0.0137(11) -0.0058(11)
O8 0.0426(13) 0.0353(13) 0.0584(15) 0.0078(11) -0.0251(12) -0.0039(11)
N1 0.0327(13) 0.0259(13) 0.0351(13) -0.0010(10) -0.0079(11) -0.0060(10)
O3 0.0502(14) 0.0375(13) 0.0631(15) 0.0096(12) -0.0197(12) -0.0089(11)
O5 0.0410(13) 0.0524(15) 0.0471(13) -0.0020(11) -0.0107(11) 0.0008(11)
N3 0.0383(14) 0.0278(13) 0.0453(14) 0.0018(11) -0.0180(12) -0.0052(11)
N2 0.0376(15) 0.0299(15) 0.0652(19) -0.0037(14) -0.0076(14) 0.0011(13)
F12A 0.075(6) 0.153(9) 0.058(5) 0.004(5) -0.024(4) -0.065(6)
F2A 0.100(4) 0.065(5) 0.052(3) -0.020(3) -0.016(3) 0.016(3)
C23 0.0368(15) 0.0243(14) 0.0382(15) -0.0021(12) -0.0104(13) -0.0041(12)
C22 0.0353(15) 0.0311(16) 0.0361(15) 0.0029(12) -0.0127(13) -0.0064(13)
F11A 0.050(4) 0.172(14) 0.098(7) 0.021(6) -0.047(4) -0.033(5)
F16A 0.080(6) 0.179(12) 0.101(8) 0.040(8) 0.004(5) 0.061(7)
C24 0.0445(17) 0.0258(15) 0.0402(16) -0.0006(12) -0.0188(14) -0.0039(13)
F10A 0.094(5) 0.093(6) 0.121(8) -0.014(6) -0.033(5) -0.044(4)
C25 0.066(2) 0.0373(19) 0.060(2) 0.0148(16) -0.0376(19) -0.0121(17)
C20 0.0380(17) 0.0368(18) 0.0490(19) 0.0009(15) -0.0026(15) -0.0137(15)
C4 0.0398(18) 0.042(2) 0.066(2) 0.0062(17) -0.0216(18) -0.0012(15)
C2 0.0433(19) 0.050(2) 0.0485(19) 0.0057(16) -0.0077(16) 0.0075(17)
F7A 0.187(16) 0.084(5) 0.091(6) 0.050(4) -0.080(9) -0.060(6)
F3A 0.054(5) 0.181(14) 0.144(10) -0.056(9) 0.015(5) 0.008(6)
C9 0.0437(19) 0.055(2) 0.052(2) -0.0010(17) -0.0234(17) -0.0085(17)
C17 0.063(3) 0.074(3) 0.061(3) 0.029(2) -0.007(2) 0.000(2)
F18A 0.094(6) 0.087(5) 0.178(12) 0.062(5) -0.058(6) 0.024(4)
C7 0.060(2) 0.044(2) 0.0418(18) 0.0012(15) -0.0251(17) 0.0025(17)
C3 0.0372(18) 0.057(2) 0.071(3) 0.009(2) -0.0103(19) -0.0054(17)
C8 0.059(2) 0.077(3) 0.049(2) 0.0052(19) -0.0319(19) -0.012(2)
F1A 0.204(13) 0.155(11) 0.047(5) 0.035(7) -0.001(5) 0.064(8)
C12 0.070(3) 0.0341(19) 0.0477(19) 0.0024(16) -0.0127(19) -0.0047(18)
C21 0.0366(18) 0.047(2) 0.066(2) 0.0036(18) -0.0072(17) -0.0049(16)
F6A 0.098(7) 0.073(7) 0.145(11) -0.044(8) -0.049(6) -0.002(5)
F5A 0.179(13) 0.110(7) 0.131(10) 0.003(6) -0.127(10) -0.004(6)
C14 0.063(2) 0.045(2) 0.049(2) -0.0015(17) -0.0277(18) 0.0088(18)
C13 0.083(3) 0.037(2) 0.052(2) 0.0112(17) -0.022(2) 0.006(2)
C15 0.081(4) 0.073(3) 0.081(3) 0.010(3) -0.042(3) 0.020(3)
F4A 0.049(3) 0.173(16) 0.162(13) -0.064(9) -0.041(6) -0.008(8)
C6 0.090(4) 0.076(3) 0.047(2) 0.012(2) -0.027(3) -0.005(3)
F8A 0.184(14) 0.185(19) 0.052(5) -0.002(7) 0.013(7) 0.091(15)
C1 0.062(3) 0.088(4) 0.060(3) -0.002(3) 0.002(2) 0.018(3)
C10 0.061(3) 0.118(5) 0.054(3) 0.000(3) -0.026(2) -0.038(3)
F14A 0.098(7) 0.099(6) 0.091(5) -0.002(5) 0.017(4) 0.001(5)
F9A 0.135(10) 0.200(14) 0.071(4) 0.050(6) -0.081(6) -0.073(10)
C16 0.061(3) 0.072(3) 0.105(4) -0.029(3) 0.005(3) -0.038(2)
F17A 0.165(11) 0.123(10) 0.224(15) -0.010(10) -0.154(12) 0.018(8)
C11 0.089(4) 0.045(3) 0.079(3) 0.012(2) -0.006(3) -0.009(3)
C5 0.048(2) 0.081(4) 0.094(4) -0.017(3) -0.033(3) 0.001(2)
C19 0.052(2) 0.079(3) 0.087(3) -0.002(3) 0.014(2) 0.000(2)
C18 0.074(3) 0.120(5) 0.105(4) 0.026(4) -0.054(3) -0.018(3)
F13A 0.158(13) 0.219(19) 0.124(6) 0.027(9) -0.050(7) -0.143(13)
F15A 0.125(8) 0.086(6) 0.213(18) 0.099(9) 0.038(10) 0.009(6)
F4B 0.16(2) 0.077(8) 0.20(3) -0.021(15) -0.097(17) -0.019(15)
F6B 0.082(7) 0.23(3) 0.091(9) -0.040(16) -0.043(7) -0.016(13)
F5B 0.067(13) 0.116(13) 0.147(17) -0.042(10) -0.075(13) 0.031(9)
F13B 0.121(10) 0.086(8) 0.113(10) 0.009(7) -0.019(8) -0.056(8)
F14B 0.052(7) 0.16(2) 0.49(5) 0.20(3) 0.001(19) 0.000(11)
F15B 0.25(3) 0.26(3) 0.054(6) 0.044(13) -0.024(10) -0.15(3)
F8B 0.144(18) 0.25(3) 0.062(8) 0.071(17) -0.034(10) -0.10(2)
F7B 0.19(3) 0.25(3) 0.112(13) 0.090(14) -0.020(12) 0.11(2)
F9B 0.27(3) 0.110(11) 0.058(7) -0.014(7) -0.044(16) 0.02(2)
F16B 0.084(7) 0.104(9) 0.145(12) 0.020(9) -0.087(8) 0.008(6)
F18B 0.094(12) 0.173(17) 0.17(2) -0.111(16) -0.078(14) 0.079(11)
F17B 0.100(11) 0.26(3) 0.119(11) 0.112(16) -0.049(8) 0.022(15)
F10B 0.107(14) 0.18(2) 0.057(7) -0.002(9) -0.035(7) -0.083(14)
F12B 0.189(17) 0.103(9) 0.170(19) 0.042(12) -0.080(12) -0.091(9)
F11B 0.050(8) 0.23(3) 0.081(12) -0.041(15) 0.008(8) -0.041(11)
F2B 0.28(3) 0.094(14) 0.111(11) -0.044(9) 0.054(13) 0.024(14)
F3B 0.080(13) 0.163(17) 0.057(7) 0.032(9) 0.034(6) -0.032(11)
F1B 0.083(8) 0.180(17) 0.046(6) -0.014(7) -0.013(5) 0.067(8)

loop_
_atom_type_symbol
_atom_type_description
_atom_type_scat_dispersion_real
_atom_type_scat_dispersion_imag
_atom_type_scat_source
C C 0.0033 0.0016 'International Tables Vol C Tables 4.2.6.8 and 6.1.1.4'
H H 0.0000 0.0000 'International Tables Vol C Tables 4.2.6.8 and 6.1.1.4'
N N 0.0061 0.0033 'International Tables Vol C Tables 4.2.6.8 and 6.1.1.4'
O O 0.0106 0.0060 'International Tables Vol C Tables 4.2.6.8 and 6.1.1.4'
F F 0.0171 0.0103 'International Tables Vol C Tables 4.2.6.8 and 6.1.1.4'
Dy Dy -0.1892 4.4098 'International Tables Vol C Tables 4.2.6.8 and 6.1.1.4'

loop_
_geom_angle_atom_site_label_1
_geom_angle_atom_site_label_2
_geom_angle_atom_site_label_3
_geom_angle
_geom_angle_site_symmetry_1
_geom_angle_site_symmetry_3
O3 Dy1 O1 105.09(8) . .
O3 Dy1 O7 140.05(8) . .
O1 Dy1 O7 92.45(8) . .
O3 Dy1 O5 80.07(9) . .
O1 Dy1 O5 140.75(8) . .
O7 Dy1 O5 108.43(9) . .
O3 Dy1 O6 75.70(9) . .
O1 Dy1 O6 150.73(8) . .
O7 Dy1 O6 71.98(8) . .
O5 Dy1 O6 68.52(8) . .
O3 Dy1 O2 71.40(9) . .
O1 Dy1 O2 78.50(7) . .
O7 Dy1 O2 77.59(9) . .
O5 Dy1 O2 137.36(8) . .
O6 Dy1 O2 74.07(8) . .
O3 Dy1 O4 72.29(9) . .
O1 Dy1 O4 73.97(8) . .
O7 Dy1 O4 147.66(8) . .
O5 Dy1 O4 70.75(8) . .
O6 Dy1 O4 131.46(8) . .
O2 Dy1 O4 125.99(8) . .
O3 Dy1 O8 148.87(9) . .
O1 Dy1 O8 79.86(8) . .
O7 Dy1 O8 68.64(8) . .
O5 Dy1 O8 77.63(9) . .
O6 Dy1 O8 114.98(9) . .
O2 Dy1 O8 138.69(9) . .
O4 Dy1 O8 79.97(8) . .
N1 O1 Dy1 129.95(16) . .
C9 O7 Dy1 135.7(2) . .
C4 O4 Dy1 127.9(2) . .
C14 O2 Dy1 129.7(2) . .
C7 O6 Dy1 135.4(2) . .
Dy1 O8 H8WB 112(3) . .
Dy1 O8 H8WA 126(3) . .
H8WB O8 H8WA 119(3) . .
C22 N1 O1 126.1(2) . .
C22 N1 C20 111.2(3) . .
O1 N1 C20 122.1(2) . .
C12 O3 Dy1 131.3(3) . .
C2 O5 Dy1 130.1(2) . .
C23 N3 C24 117.9(3) . .
C22 N2 C21 110.1(3) . .
C22 N2 H22 124(3) . .
C21 N2 H22 122(3) . .
N3 C23 C24 123.4(3) . 2_666
N3 C23 C22 114.8(3) . .
C24 C23 C22 121.6(3) 2_666 .
N1 C22 N2 111.1(3) . .
N1 C22 C23 127.5(3) . .
N2 C22 C23 121.3(3) . .
N3 C24 C23 118.7(3) . 2_666
N3 C24 C25 117.6(3) . .
C23 C24 C25 123.7(3) 2_666 .
C24 C25 H25A 109.5 . .
C24 C25 H25B 109.5 . .
H25A C25 H25B 109.5 . .
C24 C25 H25C 109.5 . .
H25A C25 H25C 109.5 . .
H25B C25 H25C 109.5 . .
C16 C20 N1 110.9(3) . .
C16 C20 C21 118.7(4) . .
N1 C20 C21 99.8(3) . .
C16 C20 C17 110.1(4) . .
N1 C20 C17 105.0(3) . .
C21 C20 C17 111.1(3) . .
O4 C4 C3 127.6(4) . .
O4 C4 C5 115.0(4) . .
C3 C4 C5 117.4(4) . .
O5 C2 C3 127.0(3) . .
O5 C2 C1 114.5(4) . .
C3 C2 C1 118.5(4) . .
O7 C9 C8 128.2(3) . .
O7 C9 C10 114.4(3) . .
C8 C9 C10 117.4(3) . .
C20 C17 H17A 109.5 . .
C20 C17 H17B 109.5 . .
H17A C17 H17B 109.5 . .
C20 C17 H17C 109.5 . .
H17A C17 H17C 109.5 . .
H17B C17 H17C 109.5 . .
O6 C7 C8 127.4(3) . .
O6 C7 C6 114.9(4) . .
C8 C7 C6 117.7(4) . .
C2 C3 C4 121.0(3) . .
C2 C3 H3 119.5 . .
C4 C3 H3 119.5 . .
C9 C8 C7 120.7(3) . .
C9 C8 H8 119.6 . .
C7 C8 H8 119.6 . .
O3 C12 C13 127.2(4) . .
O3 C12 C11 113.9(4) . .
C13 C12 C11 119.0(4) . .
N2 C21 C19 110.7(4) . .
N2 C21 C20 100.6(3) . .
C19 C21 C20 116.6(4) . .
N2 C21 C18 108.0(3) . .
C19 C21 C18 109.5(4) . .
C20 C21 C18 110.9(4) . .
O2 C14 C13 127.6(3) . .
O2 C14 C15 114.9(4) . .
C13 C14 C15 117.5(4) . .
C12 C13 C14 120.8(3) . .
C12 C13 H13 119.6 . .
C14 C13 H13 119.6 . .
F17B C15 F18B 112.9(18) . .
F17A C15 F16A 111.2(12) . .
F17A C15 F18A 105.6(8) . .
F16A C15 F18A 103.9(10) . .
F17B C15 F16B 102.6(14) . .
F18B C15 F16B 101.7(14) . .
F17B C15 C14 119.6(11) . .
F17A C15 C14 111.8(7) . .
F18B C15 C14 109.3(11) . .
F16A C15 C14 113.4(7) . .
F18A C15 C14 110.4(7) . .
F16B C15 C14 108.9(7) . .
F8B C6 F7B 108.5(16) . .
F8B C6 F9B 106.1(19) . .
F7B C6 F9B 101.4(17) . .
F9A C6 F8A 111.0(11) . .
F9A C6 F7A 103.6(9) . .
F8A C6 F7A 106.6(13) . .
F8B C6 C7 114.8(11) . .
F7B C6 C7 112.1(12) . .
F9B C6 C7 113.0(14) . .
F9A C6 C7 114.0(7) . .
F8A C6 C7 109.7(9) . .
F7A C6 C7 111.5(8) . .
F2B C1 F3B 110(2) . .
F1A C1 F3A 109.5(12) . .
F2B C1 F1B 101(2) . .
F3B C1 F1B 102.3(16) . .
F1A C1 F2A 113.4(12) . .
F3A C1 F2A 101.3(11) . .
F2B C1 C2 114.0(14) . .
F1A C1 C2 107.5(8) . .
F3B C1 C2 113.3(12) . .
F3A C1 C2 114.5(9) . .
F1B C1 C2 115.0(8) . .
F2A C1 C2 110.7(6) . .
F12A C10 F10A 104.6(14) . .
F10B C10 F11B 110.6(19) . .
F12A C10 F11A 106.8(12) . .
F10A C10 F11A 107.7(12) . .
F10B C10 F12B 105(2) . .
F11B C10 F12B 109(2) . .
F10B C10 C9 119.3(14) . .
F12A C10 C9 115.6(8) . .
F10A C10 C9 111.6(7) . .
F11B C10 C9 106.9(14) . .
F11A C10 C9 110.1(9) . .
F12B C10 C9 105.2(13) . .
C20 C16 H16A 109.5 . .
C20 C16 H16B 109.5 . .
H16A C16 H16B 109.5 . .
C20 C16 H16C 109.5 . .
H16A C16 H16C 109.5 . .
H16B C16 H16C 109.5 . .
F14B C11 F15B 110(2) . .
F14A C11 F15A 103.8(9) . .
F14A C11 F13A 105.9(10) . .
F15A C11 F13A 110.4(10) . .
F14B C11 F13B 105(2) . .
F15B C11 F13B 102.5(14) . .
F14B C11 C12 115.2(9) . .
F15B C11 C12 111.9(11) . .
F14A C11 C12 109.8(6) . .
F15A C11 C12 115.2(7) . .
F13A C11 C12 111.1(6) . .
F13B C11 C12 110.8(7) . .
F5B C5 F6B 105.4(15) . .
F6A C5 F5A 106.2(9) . .
F6A C5 F4A 106.7(10) . .
F5A C5 F4A 110.8(10) . .
F5B C5 F4B 108.3(14) . .
F6B C5 F4B 102.7(14) . .
F6A C5 C4 111.7(8) . .
F5B C5 C4 113.0(13) . .
F6B C5 C4 116.9(9) . .
F5A C5 C4 108.6(7) . .
F4A C5 C4 112.6(9) . .
F4B C5 C4 109.8(14) . .
C21 C19 H19A 109.5 . .
C21 C19 H19B 109.5 . .
H19A C19 H19B 109.5 . .
C21 C19 H19C 109.5 . .
H19A C19 H19C 109.5 . .
H19B C19 H19C 109.5 . .
C21 C18 H18A 109.5 . .
C21 C18 H18B 109.5 . .
H18A C18 H18B 109.5 . .
C21 C18 H18C 109.5 . .
H18A C18 H18C 109.5 . .
H18B C18 H18C 109.5 . .

loop_
_geom_bond_atom_site_label_1
_geom_bond_atom_site_label_2
_geom_bond_distance
_geom_bond_site_symmetry_2
Dy1 O3 2.314(2) .
Dy1 O1 2.314(2) .
Dy1 O7 2.331(2) .
Dy1 O5 2.342(2) .
Dy1 O6 2.376(2) .
Dy1 O2 2.392(2) .
Dy1 O4 2.415(2) .
Dy1 O8 2.421(2) .
O1 N1 1.357(3) .
O7 C9 1.252(4) .
O4 C4 1.258(4) .
O2 C14 1.250(4) .
O6 C7 1.240(4) .
O8 H8WB 0.824(18) .
O8 H8WA 0.817(18) .
N1 C22 1.291(4) .
N1 C20 1.502(4) .
O3 C12 1.248(4) .
O5 C2 1.238(4) .
N3 C23 1.330(4) .
N3 C24 1.341(4) .
N2 C22 1.341(4) .
N2 C21 1.481(5) .
N2 H22 0.83(4) .
F12A C10 1.294(17) .
F2A C1 1.413(12) .
C23 C24 1.399(4) 2_666
C23 C22 1.484(4) .
F11A C10 1.370(15) .
F16A C15 1.286(14) .
C24 C23 1.399(4) 2_666
C24 C25 1.499(4) .
F10A C10 1.318(19) .
C25 H25A 0.9600 .
C25 H25B 0.9600 .
C25 H25C 0.9600 .
C20 C16 1.484(5) .
C20 C21 1.547(5) .
C20 C17 1.547(6) .
C4 C3 1.391(6) .
C4 C5 1.530(6) .
C2 C3 1.387(6) .
C2 C1 1.524(6) .
F7A C6 1.313(13) .
F3A C1 1.322(17) .
C9 C8 1.385(5) .
C9 C10 1.528(6) .
C17 H17A 0.9600 .
C17 H17B 0.9600 .
C17 H17C 0.9600 .
F18A C15 1.339(12) .
C7 C8 1.386(6) .
C7 C6 1.533(5) .
C3 H3 0.9300 .
C8 H8 0.9300 .
F1A C1 1.278(14) .
C12 C13 1.375(6) .
C12 C11 1.529(6) .
C21 C19 1.501(6) .
C21 C18 1.548(6) .
F6A C5 1.274(17) .
F5A C5 1.325(15) .
C14 C13 1.394(6) .
C14 C15 1.539(6) .
C13 H13 0.9300 .
C15 F17B 1.244(16) .
C15 F17A 1.256(13) .
C15 F18B 1.283(19) .
C15 F16B 1.363(19) .
F4A C5 1.332(17) .
C6 F8B 1.24(2) .
C6 F7B 1.236(19) .
C6 F9B 1.25(3) .
C6 F9A 1.283(10) .
C6 F8A 1.304(17) .
C1 F2B 1.04(2) .
C1 F3B 1.30(2) .
C1 F1B 1.37(2) .
C10 F10B 1.25(2) .
C10 F11B 1.33(3) .
C10 F12B 1.40(4) .
F14A C11 1.269(10) .
C16 H16A 0.9600 .
C16 H16B 0.9600 .
C16 H16C 0.9600 .
C11 F14B 1.226(16) .
C11 F15B 1.244(17) .
C11 F15A 1.282(11) .
C11 F13A 1.294(14) .
C11 F13B 1.304(13) .
C5 F5B 1.28(2) .
C5 F6B 1.29(2) .
C5 F4B 1.38(3) .
C19 H19A 0.9600 .
C19 H19B 0.9600 .
C19 H19C 0.9600 .
C18 H18A 0.9600 .
C18 H18B 0.9600 .
C18 H18C 0.9600 .
